data_2231371
loop_
_publ_author_name
'Senge, Mathias O.'
'Richter, Julia'

_publ_section_title
;
 (2,3,7,8,12,13,17,18-Octaethyl-5-phenylporphyrinato)platinum(II)
;
_journal_coeditor_code YA2143
_journal_issue 8
_journal_name_full 'Acta Crystallographica Section E'
_journal_page_first m1077
_journal_paper_doi 10.1107/S1600536811026882
_journal_volume 67
_journal_year 2011
_chemical_formula_iupac '[Pt (C42 H48 N4)]'
_chemical_formula_moiety 'C42 H48 N4 Pt'
_chemical_formula_sum 'C42 H48 N4 Pt'
_chemical_formula_weight 803.93
_chemical_name_systematic
;
(2,3,7,8,12,13,17,18-Octaethyl-5-phenyl-porphyrinato)platinum(II)
;
_space_group_IT_number 14
_symmetry_cell_setting monoclinic
_symmetry_space_group_name_Hall '-P 2yn'
_symmetry_space_group_name_H-M 'P 1 21/n 1'
_atom_sites_solution_hydrogens geom
_atom_sites_solution_primary direct
_atom_sites_solution_secondary difmap
_cell_angle_alpha 90.00
_cell_angle_beta 99.3670(10)
_cell_angle_gamma 90.00
_cell_formula_units_Z 4
_cell_length_a 17.1661(6)
_cell_length_b 8.9301(3)
_cell_length_c 22.8471(8)
_cell_measurement_reflns_used 9498
_cell_measurement_temperature 90(2)
_cell_measurement_theta_max 55.2
_cell_measurement_theta_min 4.8
_cell_volume 3455.6(2)
_computing_cell_refinement 'SAINT-Plus (Bruker, 2004)'
_computing_data_collection 'SMART (Bruker, 2004)'
_computing_data_reduction 'SAINT-Plus (Bruker, 2004)'
_computing_molecular_graphics 'SHELXTL (Sheldrick, 2008)'
_computing_publication_material 'SHELXTL (Sheldrick, 2008)'
_computing_structure_refinement 'SHELXL97 (Sheldrick, 2008)'
_computing_structure_solution 'SIR92 (Altomare <i>et al.</i>, 1994)'
_diffrn_ambient_temperature 90(2)
_diffrn_measured_fraction_theta_full 0.997
_diffrn_measured_fraction_theta_max 0.997
_diffrn_measurement_device_type 'Bruker SMART CCD area-detector'
_diffrn_measurement_method 'phi and omega scans'
_diffrn_radiation_monochromator graphite
_diffrn_radiation_source 'sealed tube'
_diffrn_radiation_type MoK\a
_diffrn_radiation_wavelength 0.71073
_diffrn_reflns_av_R_equivalents 0.037
_diffrn_reflns_av_sigmaI/netI 0.026
_diffrn_reflns_limit_h_max 22
_diffrn_reflns_limit_h_min -22
_diffrn_reflns_limit_k_max 11
_diffrn_reflns_limit_k_min -11
_diffrn_reflns_limit_l_max 29
_diffrn_reflns_limit_l_min -29
_diffrn_reflns_number 43758
_diffrn_reflns_theta_full 27.6
_diffrn_reflns_theta_max 27.6
_diffrn_reflns_theta_min 1.4
_diffrn_standards_decay_% 0
_diffrn_standards_interval_count 0
_diffrn_standards_number 0
_exptl_absorpt_coefficient_mu 4.10
_exptl_absorpt_correction_T_max 0.664
_exptl_absorpt_correction_T_min 0.227
_exptl_absorpt_correction_type multi-scan
_exptl_absorpt_process_details '(SADABS; Bruker, 2004)'
_exptl_crystal_colour red-brown
_exptl_crystal_density_diffrn 1.545
_exptl_crystal_density_method 'not measured'
_exptl_crystal_description needle
_exptl_crystal_F_000 1624
_exptl_crystal_size_max 0.50
_exptl_crystal_size_mid 0.10
_exptl_crystal_size_min 0.10
_refine_diff_density_max 1.15
_refine_diff_density_min -0.60
_refine_ls_extinction_method none
_refine_ls_goodness_of_fit_ref 1.06
_refine_ls_hydrogen_treatment constr
_refine_ls_matrix_type full
_refine_ls_number_parameters 432
_refine_ls_number_reflns 7989
_refine_ls_number_restraints 0
_refine_ls_restrained_S_all 1.06
_refine_ls_R_factor_all 0.032
_refine_ls_R_factor_gt 0.020
_refine_ls_shift/su_max 0.006
_refine_ls_shift/su_mean 0.000
_refine_ls_structure_factor_coef Fsqd
_refine_ls_weighting_details 'calc w=1/[\s^2^(Fo^2^)+(0.0235P)^2^+3.9546P] where P=(Fo^2^+2Fc^2^)/3'
_refine_ls_weighting_scheme calc
_refine_ls_wR_factor_gt 0.046
_refine_ls_wR_factor_ref 0.053
_reflns_number_gt 6809
_reflns_number_total 7989
_reflns_threshold_expression I>2\s(I)
_cod_data_source_file ya2143.cif
_cod_data_source_block I
_cod_original_sg_symbol_H-M 'P 21/n'
_cod_database_code 2231371
_cod_database_fobs_code 2231371

loop_
_symmetry_equiv_pos_as_xyz
'x, y, z'
'-x+1/2, y+1/2, -z+1/2'
'-x, -y, -z'
'x-1/2, -y-1/2, z-1/2'

loop_
_atom_site_type_symbol
_atom_site_label
_atom_site_fract_x
_atom_site_fract_y
_atom_site_fract_z
_atom_site_U_iso_or_equiv
_atom_site_adp_type
_atom_site_calc_flag
_atom_site_refinement_flags
_atom_site_occupancy
_atom_site_symmetry_multiplicity
Pt Pt 0.099751(5) 0.192585(10) 0.898825(4) 0.01038(4) Uani d . 1 1
N N21 0.07362(13) 0.3564(2) 0.83785(9) 0.0122(4) Uani d . 1 1
N N22 0.20559(13) 0.2911(2) 0.92502(10) 0.0118(4) Uani d . 1 1
N N23 0.12560(13) 0.0283(2) 0.95988(10) 0.0132(4) Uani d . 1 1
N N24 -0.00526(12) 0.0906(2) 0.87159(10) 0.0137(4) Uani d . 1 1
C C1 0.00573(15) 0.3621(3) 0.79639(12) 0.0139(5) Uani d . 1 1
C C2 0.00634(16) 0.4929(3) 0.75972(12) 0.0150(5) Uani d . 1 1
C C3 0.07411(15) 0.5693(3) 0.77917(11) 0.0135(5) Uani d . 1 1
C C4 0.11799(15) 0.4813(3) 0.82804(11) 0.0124(5) Uani d . 1 1
C C5 0.19422(15) 0.5097(3) 0.85827(11) 0.0122(5) Uani d . 1 1
C C6 0.23629(15) 0.4187(3) 0.90267(11) 0.0119(5) Uani d . 1 1
C C7 0.31682(15) 0.4437(3) 0.93470(11) 0.0124(5) Uani d . 1 1
C C8 0.33098(16) 0.3339(3) 0.97658(12) 0.0141(5) Uani d . 1 1
C C9 0.26224(15) 0.2396(3) 0.97018(12) 0.0128(5) Uani d . 1 1
C C10 0.25645(15) 0.1147(3) 1.00507(12) 0.0139(5) Uani d . 1 1
H H10 0.2999 0.0954 1.0355 0.017 Uiso calc R 1 1
C C11 0.19446(15) 0.0155(3) 1.00036(11) 0.0136(5) Uani d . 1 1
C C12 0.19191(16) -0.1167(3) 1.03684(12) 0.0146(5) Uani d . 1 1
C C13 0.12096(16) -0.1833(3) 1.01810(12) 0.0142(5) Uani d . 1 1
C C14 0.07986(15) -0.0924(3) 0.97043(11) 0.0132(5) Uani d . 1 1
C C15 0.00550(16) -0.1219(3) 0.94010(12) 0.0156(5) Uani d . 1 1
H H15 -0.0210 -0.2074 0.9519 0.019 Uiso calc R 1 1
C C16 -0.03400(15) -0.0374(3) 0.89372(12) 0.0147(5) Uani d . 1 1
C C17 -0.11039(15) -0.0758(3) 0.85982(12) 0.0169(6) Uani d . 1 1
C C18 -0.12670(15) 0.0298(3) 0.81659(13) 0.0170(6) Uani d . 1 1
C C19 -0.06125(15) 0.1341(3) 0.82456(12) 0.0155(5) Uani d . 1 1
C C20 -0.05565(16) 0.2593(3) 0.79034(12) 0.0159(5) Uani d . 1 1
H H20 -0.0985 0.2773 0.7592 0.019 Uiso calc R 1 1
C C21 -0.05598(16) 0.5299(3) 0.70760(12) 0.0184(6) Uani d . 1 1
H H21A -0.0569 0.6395 0.7011 0.022 Uiso calc R 1 1
H H21B -0.1083 0.4997 0.7166 0.022 Uiso calc R 1 1
C C22 -0.04139(19) 0.4511(4) 0.65095(13) 0.0296(7) Uani d . 1 1
H H22A 0.0095 0.4834 0.6411 0.044 Uiso calc R 1 1
H H22B -0.0837 0.4769 0.6183 0.044 Uiso calc R 1 1
H H22C -0.0406 0.3424 0.6571 0.044 Uiso calc R 1 1
C C31 0.09262(16) 0.7167(3) 0.75170(12) 0.0155(5) Uani d . 1 1
H H31A 0.0717 0.7145 0.7087 0.019 Uiso calc R 1 1
H H31B 0.1506 0.7292 0.7565 0.019 Uiso calc R 1 1
C C32 0.05705(17) 0.8509(3) 0.77993(13) 0.0199(6) Uani d . 1 1
H H32A -0.0003 0.8381 0.7760 0.030 Uiso calc R 1 1
H H32B 0.0687 0.9431 0.7597 0.030 Uiso calc R 1 1
H H32C 0.0800 0.8572 0.8220 0.030 Uiso calc R 1 1
C C51 0.23459(15) 0.6497(3) 0.84322(11) 0.0126(5) Uani d . 1 1
C C52 0.22558(16) 0.7814(3) 0.87416(12) 0.0149(5) Uani d . 1 1
H H52 0.1925 0.7829 0.9037 0.018 Uiso calc R 1 1
C C53 0.26508(16) 0.9106(3) 0.86175(13) 0.0192(6) Uani d . 1 1
H H53 0.2588 1.0006 0.8827 0.023 Uiso calc R 1 1
C C54 0.31375(16) 0.9082(3) 0.81881(13) 0.0200(6) Uani d . 1 1
H H54 0.3409 0.9965 0.8106 0.024 Uiso calc R 1 1
C C55 0.32303(17) 0.7772(3) 0.78763(13) 0.0193(6) Uani d . 1 1
H H55 0.3564 0.7760 0.7583 0.023 Uiso calc R 1 1
C C56 0.28319(16) 0.6482(3) 0.79960(12) 0.0151(5) Uani d . 1 1
H H56 0.2889 0.5589 0.7781 0.018 Uiso calc R 1 1
C C71 0.37968(15) 0.5560(3) 0.92519(12) 0.0162(5) Uani d . 1 1
H H71A 0.4120 0.5809 0.9639 0.019 Uiso calc R 1 1
H H71B 0.3540 0.6492 0.9084 0.019 Uiso calc R 1 1
C C72 0.43370(16) 0.4953(4) 0.88313(13) 0.0216(6) Uani d . 1 1
H H72A 0.4649 0.4115 0.9022 0.032 Uiso calc R 1 1
H H72B 0.4692 0.5750 0.8742 0.032 Uiso calc R 1 1
H H72C 0.4014 0.4608 0.8463 0.032 Uiso calc R 1 1
C C81 0.40454(16) 0.3068(3) 1.02043(13) 0.0179(6) Uani d . 1 1
H H81A 0.3896 0.2828 1.0594 0.022 Uiso calc R 1 1
H H81B 0.4361 0.4001 1.0251 0.022 Uiso calc R 1 1
C C82 0.45590(17) 0.1798(3) 1.00273(14) 0.0247(7) Uani d . 1 1
H H82A 0.4254 0.0866 0.9986 0.037 Uiso calc R 1 1
H H82B 0.5025 0.1673 1.0334 0.037 Uiso calc R 1 1
H H82C 0.4727 0.2043 0.9649 0.037 Uiso calc R 1 1
C C121 0.25722(17) -0.1674(3) 1.08425(12) 0.0173(6) Uani d . 1 1
H H12A 0.2350 -0.2336 1.1121 0.021 Uiso calc R 1 1
H H12B 0.2803 -0.0789 1.1068 0.021 Uiso calc R 1 1
C C122 0.32288(18) -0.2513(4) 1.05987(14) 0.0259(7) Uani d . 1 1
H H12C 0.3011 -0.3423 1.0394 0.039 Uiso calc R 1 1
H H12D 0.3646 -0.2786 1.0927 0.039 Uiso calc R 1 1
H H12E 0.3448 -0.1868 1.0319 0.039 Uiso calc R 1 1
C C131 0.08971(17) -0.3261(3) 1.04001(13) 0.0177(6) Uani d . 1 1
H H13A 0.0318 -0.3177 1.0377 0.021 Uiso calc R 1 1
H H13B 0.1131 -0.3409 1.0822 0.021 Uiso calc R 1 1
C C132 0.10840(18) -0.4624(3) 1.00411(13) 0.0215(6) Uani d . 1 1
H H13C 0.0829 -0.4508 0.9628 0.032 Uiso calc R 1 1
H H13D 0.0886 -0.5532 1.0208 0.032 Uiso calc R 1 1
H H13E 0.1657 -0.4704 1.0058 0.032 Uiso calc R 1 1
C C171 -0.15641(16) -0.2129(3) 0.87054(14) 0.0209(6) Uani d . 1 1
H H17A -0.2123 -0.1991 0.8522 0.025 Uiso calc R 1 1
H H17B -0.1546 -0.2262 0.9138 0.025 Uiso calc R 1 1
C C172 -0.12383(18) -0.3538(3) 0.84486(14) 0.0236(6) Uani d . 1 1
H H17C -0.1285 -0.3436 0.8017 0.035 Uiso calc R 1 1
H H17D -0.1540 -0.4414 0.8542 0.035 Uiso calc R 1 1
H H17E -0.0682 -0.3667 0.8623 0.035 Uiso calc R 1 1
C C181 -0.19486(16) 0.0360(3) 0.76589(13) 0.0220(6) Uani d . 1 1
H H18A -0.2122 0.1412 0.7591 0.026 Uiso calc R 1 1
H H18B -0.2397 -0.0219 0.7765 0.026 Uiso calc R 1 1
C C182 -0.17231(19) -0.0278(4) 0.70848(14) 0.0326(8) Uani d . 1 1
H H18C -0.1273 0.0281 0.6982 0.049 Uiso calc R 1 1
H H18D -0.2173 -0.0186 0.6762 0.049 Uiso calc R 1 1
H H18E -0.1580 -0.1336 0.7143 0.049 Uiso calc R 1 1

loop_
_atom_site_aniso_label
_atom_site_aniso_U_11
_atom_site_aniso_U_22
_atom_site_aniso_U_33
_atom_site_aniso_U_12
_atom_site_aniso_U_13
_atom_site_aniso_U_23
Pt 0.00960(5) 0.01056(5) 0.01058(5) -0.00107(4) 0.00043(3) -0.00166(4)
N21 0.0124(10) 0.0135(10) 0.0103(11) 0.0002(9) 0.0003(8) -0.0025(8)
N22 0.0128(10) 0.0109(11) 0.0112(11) -0.0009(8) 0.0006(8) -0.0008(8)
N23 0.0154(11) 0.0126(11) 0.0115(11) -0.0028(9) 0.0019(9) -0.0025(9)
N24 0.0121(10) 0.0135(11) 0.0152(11) -0.0010(9) 0.0018(9) -0.0027(9)
C1 0.0142(12) 0.0153(13) 0.0116(13) 0.0043(10) -0.0004(10) -0.0027(10)
C2 0.0163(13) 0.0171(13) 0.0110(13) 0.0037(11) 0.0004(10) -0.0028(10)
C3 0.0144(12) 0.0157(13) 0.0105(12) 0.0036(10) 0.0022(10) -0.0002(10)
C4 0.0135(12) 0.0141(13) 0.0098(12) 0.0022(10) 0.0025(10) -0.0034(10)
C5 0.0129(12) 0.0124(12) 0.0117(13) -0.0020(10) 0.0034(10) -0.0013(10)
C6 0.0133(12) 0.0118(12) 0.0106(12) -0.0012(10) 0.0019(9) -0.0021(10)
C7 0.0119(12) 0.0135(13) 0.0114(12) -0.0009(10) 0.0010(10) -0.0034(10)
C8 0.0142(12) 0.0131(13) 0.0144(13) -0.0012(10) 0.0005(10) -0.0015(10)
C9 0.0119(12) 0.0123(12) 0.0135(13) -0.0016(10) 0.0002(10) -0.0027(10)
C10 0.0139(12) 0.0151(13) 0.0116(13) -0.0008(10) -0.0018(10) -0.0005(10)
C11 0.0143(12) 0.0149(13) 0.0116(13) 0.0020(10) 0.0024(10) -0.0012(10)
C12 0.0196(13) 0.0137(13) 0.0114(13) 0.0000(10) 0.0053(10) -0.0011(10)
C13 0.0182(13) 0.0135(13) 0.0121(13) -0.0019(10) 0.0056(10) -0.0017(10)
C14 0.0162(12) 0.0112(12) 0.0132(13) -0.0024(10) 0.0051(10) -0.0032(10)
C15 0.0183(13) 0.0122(13) 0.0177(14) -0.0036(10) 0.0077(11) -0.0031(10)
C16 0.0121(12) 0.0151(13) 0.0175(14) -0.0036(10) 0.0048(10) -0.0062(10)
C17 0.0110(12) 0.0208(14) 0.0197(14) -0.0028(11) 0.0053(10) -0.0084(12)
C18 0.0105(12) 0.0194(14) 0.0207(14) -0.0007(10) 0.0015(11) -0.0083(11)
C19 0.0127(12) 0.0167(13) 0.0165(14) 0.0016(10) 0.0011(10) -0.0063(11)
C20 0.0124(12) 0.0187(13) 0.0148(13) 0.0034(11) -0.0029(10) -0.0042(11)
C21 0.0189(14) 0.0194(14) 0.0152(14) 0.0020(11) -0.0026(11) -0.0003(11)
C22 0.0280(16) 0.0390(19) 0.0177(15) 0.0100(14) -0.0080(12) -0.0062(14)
C31 0.0169(13) 0.0149(14) 0.0143(13) 0.0017(10) 0.0014(10) 0.0011(10)
C32 0.0214(14) 0.0153(13) 0.0236(15) 0.0024(11) 0.0052(12) 0.0001(11)
C51 0.0118(12) 0.0133(12) 0.0119(13) -0.0003(10) -0.0005(10) 0.0021(10)
C52 0.0155(13) 0.0159(14) 0.0137(13) 0.0007(10) 0.0030(10) 0.0012(10)
C53 0.0215(14) 0.0151(13) 0.0200(14) -0.0007(11) 0.0010(11) -0.0011(11)
C54 0.0186(14) 0.0164(14) 0.0250(15) -0.0034(11) 0.0034(11) 0.0068(12)
C55 0.0171(13) 0.0229(15) 0.0185(14) -0.0006(11) 0.0049(11) 0.0070(11)
C56 0.0175(13) 0.0170(13) 0.0101(13) 0.0012(11) 0.0004(10) 0.0008(10)
C71 0.0145(12) 0.0179(14) 0.0155(13) -0.0050(11) 0.0002(10) 0.0024(11)
C72 0.0164(14) 0.0274(16) 0.0210(15) 0.0004(12) 0.0031(11) 0.0040(12)
C81 0.0151(13) 0.0171(13) 0.0191(14) -0.0027(11) -0.0050(11) 0.0029(11)
C82 0.0167(14) 0.0257(16) 0.0309(17) 0.0021(12) 0.0014(12) 0.0079(13)
C121 0.0220(14) 0.0155(14) 0.0138(13) -0.0012(11) 0.0008(11) 0.0018(10)
C122 0.0235(15) 0.0250(15) 0.0284(17) 0.0059(13) 0.0021(13) 0.0009(13)
C131 0.0214(14) 0.0160(14) 0.0166(14) -0.0025(11) 0.0064(11) 0.0010(11)
C132 0.0282(16) 0.0142(14) 0.0239(16) -0.0053(12) 0.0095(12) -0.0022(12)
C171 0.0136(13) 0.0224(15) 0.0269(16) -0.0045(11) 0.0040(11) -0.0041(12)
C172 0.0249(15) 0.0175(14) 0.0282(17) -0.0064(12) 0.0035(13) -0.0046(12)
C181 0.0139(13) 0.0223(15) 0.0267(16) -0.0011(11) -0.0054(11) -0.0046(12)
C182 0.0258(16) 0.041(2) 0.0263(18) 0.0055(15) -0.0095(13) -0.0127(15)

loop_
_atom_type_symbol
_atom_type_description
_atom_type_scat_dispersion_real
_atom_type_scat_dispersion_imag
_atom_type_scat_source
C C 0.0033 0.0016 'International Tables Vol C Tables 4.2.6.8 and 6.1.1.4'
H H 0.0000 0.0000 'International Tables Vol C Tables 4.2.6.8 and 6.1.1.4'
N N 0.0061 0.0033 'International Tables Vol C Tables 4.2.6.8 and 6.1.1.4'
Pt Pt -1.7033 8.3905 'International Tables Vol C Tables 4.2.6.8 and 6.1.1.4'

loop_
_geom_angle_atom_site_label_1
_geom_angle_atom_site_label_2
_geom_angle_atom_site_label_3
_geom_angle
N21 Pt N22 88.69(9)
N21 Pt N23 179.84(9)
N22 Pt N23 91.47(9)
N21 Pt N24 91.55(9)
N22 Pt N24 178.79(9)
N23 Pt N24 88.29(9)
C1 N21 C4 106.5(2)
C1 N21 Pt 124.68(18)
C4 N21 Pt 128.82(17)
C9 N22 C6 106.6(2)
C9 N22 Pt 124.63(17)
C6 N22 Pt 128.76(17)
C14 N23 C11 105.5(2)
C14 N23 Pt 128.36(17)
C11 N23 Pt 126.12(18)
C16 N24 C19 106.0(2)
C16 N24 Pt 128.04(18)
C19 N24 Pt 125.93(18)
N21 C1 C20 126.0(3)
N21 C1 C2 110.2(2)
C20 C1 C2 123.8(2)
C3 C2 C1 107.7(2)
C3 C2 C21 127.6(3)
C1 C2 C21 124.7(2)
C2 C3 C4 106.6(2)
C2 C3 C31 121.8(2)
C4 C3 C31 131.6(2)
N21 C4 C5 124.0(2)
N21 C4 C3 109.0(2)
C5 C4 C3 126.9(2)
C4 C5 C6 125.6(2)
C4 C5 C51 117.9(2)
C6 C5 C51 116.5(2)
N22 C6 C5 124.0(2)
N22 C6 C7 108.9(2)
C5 C6 C7 127.1(2)
C8 C7 C6 106.6(2)
C8 C7 C71 121.8(2)
C6 C7 C71 131.5(2)
C7 C8 C9 107.5(2)
C7 C8 C81 128.3(2)
C9 C8 C81 124.2(2)
N22 C9 C10 126.3(2)
N22 C9 C8 110.4(2)
C10 C9 C8 123.2(2)
C11 C10 C9 127.0(2)
C11 C10 H10 116.5
C9 C10 H10 116.5
C10 C11 N23 124.4(2)
C10 C11 C12 125.1(2)
N23 C11 C12 110.5(2)
C13 C12 C11 106.5(2)
C13 C12 C121 128.5(2)
C11 C12 C121 125.0(2)
C12 C13 C14 107.1(2)
C12 C13 C131 128.1(3)
C14 C13 C131 124.8(2)
C15 C14 N23 124.8(2)
C15 C14 C13 124.8(2)
N23 C14 C13 110.4(2)
C14 C15 C16 125.4(3)
C14 C15 H15 117.3
C16 C15 H15 117.3
N24 C16 C15 125.1(2)
N24 C16 C17 110.3(2)
C15 C16 C17 124.6(3)
C18 C17 C16 106.6(2)
C18 C17 C171 129.3(3)
C16 C17 C171 124.1(3)
C17 C18 C19 106.9(2)
C17 C18 C181 128.7(3)
C19 C18 C181 124.2(3)
N24 C19 C20 124.6(2)
N24 C19 C18 110.2(2)
C20 C19 C18 125.1(3)
C19 C20 C1 127.1(3)
C19 C20 H20 116.5
C1 C20 H20 116.5
C2 C21 C22 112.1(2)
C2 C21 H21A 109.2
C22 C21 H21A 109.2
C2 C21 H21B 109.2
C22 C21 H21B 109.2
H21A C21 H21B 107.9
C21 C22 H22A 109.5
C21 C22 H22B 109.5
H22A C22 H22B 109.5
C21 C22 H22C 109.5
H22A C22 H22C 109.5
H22B C22 H22C 109.5
C3 C31 C32 112.4(2)
C3 C31 H31A 109.1
C32 C31 H31A 109.1
C3 C31 H31B 109.1
C32 C31 H31B 109.1
H31A C31 H31B 107.9
C31 C32 H32A 109.5
C31 C32 H32B 109.5
H32A C32 H32B 109.5
C31 C32 H32C 109.5
H32A C32 H32C 109.5
H32B C32 H32C 109.5
C52 C51 C56 119.8(2)
C52 C51 C5 119.7(2)
C56 C51 C5 120.5(2)
C53 C52 C51 119.9(3)
C53 C52 H52 120.0
C51 C52 H52 120.0
C54 C53 C52 120.0(3)
C54 C53 H53 120.0
C52 C53 H53 120.0
C53 C54 C55 120.4(3)
C53 C54 H54 119.8
C55 C54 H54 119.8
C56 C55 C54 119.7(3)
C56 C55 H55 120.2
C54 C55 H55 120.2
C55 C56 C51 120.1(3)
C55 C56 H56 119.9
C51 C56 H56 119.9
C7 C71 C72 111.9(2)
C7 C71 H71A 109.2
C72 C71 H71A 109.2
C7 C71 H71B 109.2
C72 C71 H71B 109.2
H71A C71 H71B 107.9
C71 C72 H72A 109.5
C71 C72 H72B 109.5
H72A C72 H72B 109.5
C71 C72 H72C 109.5
H72A C72 H72C 109.5
H72B C72 H72C 109.5
C8 C81 C82 113.7(2)
C8 C81 H81A 108.8
C82 C81 H81A 108.8
C8 C81 H81B 108.8
C82 C81 H81B 108.8
H81A C81 H81B 107.7
C81 C82 H82A 109.5
C81 C82 H82B 109.5
H82A C82 H82B 109.5
C81 C82 H82C 109.5
H82A C82 H82C 109.5
H82B C82 H82C 109.5
C12 C121 C122 113.2(2)
C12 C121 H12A 108.9
C122 C121 H12A 108.9
C12 C121 H12B 108.9
C122 C121 H12B 108.9
H12A C121 H12B 107.8
C121 C122 H12C 109.5
C121 C122 H12D 109.5
H12C C122 H12D 109.5
C121 C122 H12E 109.5
H12C C122 H12E 109.5
H12D C122 H12E 109.5
C13 C131 C132 112.3(2)
C13 C131 H13A 109.1
C132 C131 H13A 109.1
C13 C131 H13B 109.1
C132 C131 H13B 109.1
H13A C131 H13B 107.9
C131 C132 H13C 109.5
C131 C132 H13D 109.5
H13C C132 H13D 109.5
C131 C132 H13E 109.5
H13C C132 H13E 109.5
H13D C132 H13E 109.5
C17 C171 C172 111.9(2)
C17 C171 H17A 109.2
C172 C171 H17A 109.2
C17 C171 H17B 109.2
C172 C171 H17B 109.2
H17A C171 H17B 107.9
C171 C172 H17C 109.5
C171 C172 H17D 109.5
H17C C172 H17D 109.5
C171 C172 H17E 109.5
H17C C172 H17E 109.5
H17D C172 H17E 109.5
C18 C181 C182 111.8(2)
C18 C181 H18A 109.3
C182 C181 H18A 109.3
C18 C181 H18B 109.3
C182 C181 H18B 109.3
H18A C181 H18B 107.9
C181 C182 H18C 109.5
C181 C182 H18D 109.5
H18C C182 H18D 109.5
C181 C182 H18E 109.5
H18C C182 H18E 109.5
H18D C182 H18E 109.5

loop_
_geom_bond_atom_site_label_1
_geom_bond_atom_site_label_2
_geom_bond_distance
Pt N21 2.019(2)
Pt N22 2.020(2)
Pt N23 2.023(2)
Pt N24 2.025(2)
N21 C1 1.378(3)
N21 C4 1.390(3)
N22 C9 1.377(3)
N22 C6 1.388(3)
N23 C14 1.378(3)
N23 C11 1.382(3)
N24 C16 1.374(3)
N24 C19 1.376(3)
C1 C20 1.387(4)
C1 C2 1.438(4)
C2 C3 1.359(4)
C2 C21 1.502(4)
C3 C4 1.469(4)
C3 C31 1.514(4)
C4 C5 1.400(4)
C5 C6 1.404(4)
C5 C51 1.496(4)
C6 C7 1.472(3)
C7 C8 1.364(4)
C7 C71 1.515(4)
C8 C9 1.438(4)
C8 C81 1.498(4)
C9 C10 1.384(4)
C10 C11 1.375(4)
C10 H10 0.9500
C11 C12 1.450(4)
C12 C13 1.360(4)
C12 C121 1.496(4)
C13 C14 1.447(4)
C13 C131 1.501(4)
C14 C15 1.375(4)
C15 C16 1.385(4)
C15 H15 0.9500
C16 C17 1.451(4)
C17 C18 1.361(4)
C17 C171 1.499(4)
C18 C19 1.448(4)
C18 C181 1.508(4)
C19 C20 1.377(4)
C20 H20 0.9500
C21 C22 1.529(4)
C21 H21A 0.9900
C21 H21B 0.9900
C22 H22A 0.9800
C22 H22B 0.9800
C22 H22C 0.9800
C31 C32 1.534(4)
C31 H31A 0.9900
C31 H31B 0.9900
C32 H32A 0.9800
C32 H32B 0.9800
C32 H32C 0.9800
C51 C52 1.394(4)
C51 C56 1.400(4)
C52 C53 1.391(4)
C52 H52 0.9500
C53 C54 1.388(4)
C53 H53 0.9500
C54 C55 1.392(4)
C54 H54 0.9500
C55 C56 1.389(4)
C55 H55 0.9500
C56 H56 0.9500
C71 C72 1.538(4)
C71 H71A 0.9900
C71 H71B 0.9900
C72 H72A 0.9800
C72 H72B 0.9800
C72 H72C 0.9800
C81 C82 1.531(4)
C81 H81A 0.9900
C81 H81B 0.9900
C82 H82A 0.9800
C82 H82B 0.9800
C82 H82C 0.9800
C121 C122 1.532(4)
C121 H12A 0.9900
C121 H12B 0.9900
C122 H12C 0.9800
C122 H12D 0.9800
C122 H12E 0.9800
C131 C132 1.531(4)
C131 H13A 0.9900
C131 H13B 0.9900
C132 H13C 0.9800
C132 H13D 0.9800
C132 H13E 0.9800
C171 C172 1.532(4)
C171 H17A 0.9900
C171 H17B 0.9900
C172 H17C 0.9800
C172 H17D 0.9800
C172 H17E 0.9800
C181 C182 1.536(4)
C181 H18A 0.9900
C181 H18B 0.9900
C182 H18C 0.9800
C182 H18D 0.9800
C182 H18E 0.9800

loop_
_geom_torsion_atom_site_label_1
_geom_torsion_atom_site_label_2
_geom_torsion_atom_site_label_3
_geom_torsion_atom_site_label_4
_geom_torsion
N22 Pt N21 C1 176.0(2)
N24 Pt N21 C1 -2.8(2)
N22 Pt N21 C4 -3.1(2)
N24 Pt N21 C4 178.1(2)
N21 Pt N22 C9 179.2(2)
N23 Pt N22 C9 -0.8(2)
N21 Pt N22 C6 -1.1(2)
N23 Pt N22 C6 179.0(2)
N22 Pt N23 C14 -179.3(2)
N24 Pt N23 C14 -0.5(2)
N22 Pt N23 C11 1.0(2)
N24 Pt N23 C11 179.8(2)
N21 Pt N24 C16 -179.2(2)
N23 Pt N24 C16 0.7(2)
N21 Pt N24 C19 3.9(2)
N23 Pt N24 C19 -176.2(2)
C4 N21 C1 C20 -179.6(3)
Pt N21 C1 C20 1.1(4)
C4 N21 C1 C2 -0.3(3)
Pt N21 C1 C2 -179.58(17)
N21 C1 C2 C3 -1.0(3)
C20 C1 C2 C3 178.3(3)
N21 C1 C2 C21 176.1(2)
C20 C1 C2 C21 -4.6(4)
C1 C2 C3 C4 1.8(3)
C21 C2 C3 C4 -175.2(3)
C1 C2 C3 C31 -177.8(2)
C21 C2 C3 C31 5.3(4)
C1 N21 C4 C5 -174.8(2)
Pt N21 C4 C5 4.4(4)
C1 N21 C4 C3 1.4(3)
Pt N21 C4 C3 -179.37(17)
C2 C3 C4 N21 -2.0(3)
C31 C3 C4 N21 177.4(2)
C2 C3 C4 C5 174.1(3)
C31 C3 C4 C5 -6.5(4)
N21 C4 C5 C6 -0.7(4)
C3 C4 C5 C6 -176.3(3)
N21 C4 C5 C51 -179.6(2)
C3 C4 C5 C51 4.9(4)
C9 N22 C6 C5 -175.9(2)
Pt N22 C6 C5 4.3(4)
C9 N22 C6 C7 1.8(3)
Pt N22 C6 C7 -177.95(17)
C4 C5 C6 N22 -3.7(4)
C51 C5 C6 N22 175.2(2)
C4 C5 C6 C7 179.0(2)
C51 C5 C6 C7 -2.1(4)
N22 C6 C7 C8 -2.1(3)
C5 C6 C7 C8 175.5(3)
N22 C6 C7 C71 173.7(3)
C5 C6 C7 C71 -8.7(5)
C6 C7 C8 C9 1.6(3)
C71 C7 C8 C9 -174.7(2)
C6 C7 C8 C81 179.0(3)
C71 C7 C8 C81 2.7(4)
C6 N22 C9 C10 179.7(3)
Pt N22 C9 C10 -0.5(4)
C6 N22 C9 C8 -0.9(3)
Pt N22 C9 C8 178.91(17)
C7 C8 C9 N22 -0.5(3)
C81 C8 C9 N22 -178.1(2)
C7 C8 C9 C10 179.0(3)
C81 C8 C9 C10 1.4(4)
N22 C9 C10 C11 2.2(5)
C8 C9 C10 C11 -177.2(3)
C9 C10 C11 N23 -1.9(4)
C9 C10 C11 C12 178.0(3)
C14 N23 C11 C10 -179.7(2)
Pt N23 C11 C10 0.1(4)
C14 N23 C11 C12 0.3(3)
Pt N23 C11 C12 -179.86(17)
C10 C11 C12 C13 179.9(3)
N23 C11 C12 C13 -0.1(3)
C10 C11 C12 C121 -1.5(4)
N23 C11 C12 C121 178.4(2)
C11 C12 C13 C14 -0.2(3)
C121 C12 C13 C14 -178.6(3)
C11 C12 C13 C131 178.1(3)
C121 C12 C13 C131 -0.4(5)
C11 N23 C14 C15 179.3(3)
Pt N23 C14 C15 -0.5(4)
C11 N23 C14 C13 -0.4(3)
Pt N23 C14 C13 179.77(17)
C12 C13 C14 C15 -179.4(3)
C131 C13 C14 C15 2.3(4)
C12 C13 C14 N23 0.4(3)
C131 C13 C14 N23 -178.0(2)
N23 C14 C15 C16 1.5(4)
C13 C14 C15 C16 -178.8(3)
C19 N24 C16 C15 177.3(3)
Pt N24 C16 C15 -0.1(4)
C19 N24 C16 C17 -0.1(3)
Pt N24 C16 C17 -177.57(17)
C14 C15 C16 N24 -1.2(4)
C14 C15 C16 C17 175.9(3)
N24 C16 C17 C18 0.8(3)
C15 C16 C17 C18 -176.7(3)
N24 C16 C17 C171 177.1(2)
C15 C16 C17 C171 -0.3(4)
C16 C17 C18 C19 -1.0(3)
C171 C17 C18 C19 -177.1(3)
C16 C17 C18 C181 174.1(3)
C171 C17 C18 C181 -2.1(5)
C16 N24 C19 C20 179.2(3)
Pt N24 C19 C20 -3.3(4)
C16 N24 C19 C18 -0.5(3)
Pt N24 C19 C18 177.00(17)
C17 C18 C19 N24 1.0(3)
C181 C18 C19 N24 -174.4(2)
C17 C18 C19 C20 -178.7(3)
C181 C18 C19 C20 5.9(4)
N24 C19 C20 C1 0.3(5)
C18 C19 C20 C1 179.9(3)
N21 C1 C20 C19 0.9(5)
C2 C1 C20 C19 -178.3(3)
C3 C2 C21 C22 92.3(3)
C1 C2 C21 C22 -84.2(3)
C2 C3 C31 C32 86.4(3)
C4 C3 C31 C32 -93.0(3)
C4 C5 C51 C52 89.9(3)
C6 C5 C51 C52 -89.1(3)
C4 C5 C51 C56 -92.0(3)
C6 C5 C51 C56 89.0(3)
C56 C51 C52 C53 -0.2(4)
C5 C51 C52 C53 177.8(2)
C51 C52 C53 C54 -0.3(4)
C52 C53 C54 C55 0.4(4)
C53 C54 C55 C56 0.1(4)
C54 C55 C56 C51 -0.6(4)
C52 C51 C56 C55 0.7(4)
C5 C51 C56 C55 -177.3(2)
C8 C7 C71 C72 85.1(3)
C6 C7 C71 C72 -90.2(3)
C7 C8 C81 C82 -101.4(3)
C9 C8 C81 C82 75.6(3)
C13 C12 C121 C122 98.1(3)
C11 C12 C121 C122 -80.1(3)
C12 C13 C131 C132 -92.1(3)
C14 C13 C131 C132 85.8(3)
C18 C17 C171 C172 98.0(3)
C16 C17 C171 C172 -77.5(3)
C17 C18 C181 C182 -96.4(4)
C19 C18 C181 C182 77.9(4)
